data_7005934
loop_
_publ_author_name
'Yen, Swee Kuan'
'Koh, Lip Lin'
'Huynh, Han Vinh'
'Hor, T. S. Andy'

_publ_section_title
;
 Pd(II) complexes of N,S-heterocyclic carbenes with pendant and
 coordinated allyl function and their Suzuki coupling activities.
;
_journal_issue 35
_journal_name_full 'Dalton transactions (Cambridge, England : 2003)'
_journal_page_first 3952
_journal_page_last 3958
_journal_paper_doi 10.1039/b706968e
_journal_year 2007
_chemical_formula_sum 'C17 H14 Br2 N2 Pd S2'
_chemical_formula_weight 576.64
_chemical_name_systematic
;
?
;
_space_group_IT_number 2
_symmetry_cell_setting triclinic
_symmetry_space_group_name_Hall '-P 1'
_symmetry_space_group_name_H-M 'P -1'
_atom_sites_solution_hydrogens geom
_atom_sites_solution_primary direct
_atom_sites_solution_secondary difmap
_audit_creation_method SHELXL-97
_cell_angle_alpha 88.974(3)
_cell_angle_beta 82.492(3)
_cell_angle_gamma 75.166(2)
_cell_formula_units_Z 2
_cell_length_a 8.5410(9)
_cell_length_b 9.6467(10)
_cell_length_c 12.0119(13)
_cell_measurement_reflns_used 965
_cell_measurement_temperature 223(2)
_cell_measurement_theta_max 24.42
_cell_measurement_theta_min 2.75
_cell_volume 948.38(17)
_computing_cell_refinement 'Bruker SMART'
_computing_data_collection 'Bruker SMART'
_computing_data_reduction 'Bruker SAINT'
_computing_molecular_graphics 'Bruker SHELXTL'
_computing_publication_material 'Bruker SHELXTL'
_computing_structure_refinement 'SHELXL-97 (Sheldrick, 1997)'
_computing_structure_solution 'SHELXS-97 (Sheldrick, 1990)'
_diffrn_ambient_temperature 223(2)
_diffrn_measured_fraction_theta_full 1.000
_diffrn_measured_fraction_theta_max 1.000
_diffrn_measurement_device_type 'CCD area detector'
_diffrn_measurement_method 'phi and omega scans'
_diffrn_radiation_monochromator graphite
_diffrn_radiation_source 'fine-focus sealed tube'
_diffrn_radiation_type MoK\a
_diffrn_radiation_wavelength 0.71073
_diffrn_reflns_av_R_equivalents 0.0432
_diffrn_reflns_av_sigmaI/netI 0.0801
_diffrn_reflns_limit_h_max 9
_diffrn_reflns_limit_h_min -10
_diffrn_reflns_limit_k_max 11
_diffrn_reflns_limit_k_min -11
_diffrn_reflns_limit_l_max 14
_diffrn_reflns_limit_l_min -13
_diffrn_reflns_number 6316
_diffrn_reflns_theta_full 25.00
_diffrn_reflns_theta_max 25.00
_diffrn_reflns_theta_min 1.71
_exptl_absorpt_coefficient_mu 5.413
_exptl_absorpt_correction_T_max 0.8995
_exptl_absorpt_correction_T_min 0.2935
_exptl_absorpt_correction_type 'Sadabs, (Sheldrick 2001)'
_exptl_crystal_colour COLOURLESS
_exptl_crystal_density_diffrn 2.019
_exptl_crystal_density_meas 0
_exptl_crystal_density_method 'not measured'
_exptl_crystal_description NEEDLE
_exptl_crystal_F_000 556
_exptl_crystal_size_max 0.30
_exptl_crystal_size_mid 0.04
_exptl_crystal_size_min 0.02
_refine_diff_density_max 1.487
_refine_diff_density_min -0.756
_refine_diff_density_rms 0.189
_refine_ls_extinction_method none
_refine_ls_goodness_of_fit_ref 1.156
_refine_ls_hydrogen_treatment constr
_refine_ls_matrix_type full
_refine_ls_number_parameters 217
_refine_ls_number_reflns 3349
_refine_ls_number_restraints 0
_refine_ls_restrained_S_all 1.156
_refine_ls_R_factor_all 0.1314
_refine_ls_R_factor_gt 0.0908
_refine_ls_shift/su_max 0.000
_refine_ls_shift/su_mean 0.000
_refine_ls_structure_factor_coef Fsqd
_refine_ls_weighting_details 'calc w=1/[\s^2^(Fo^2^)+(0.0778P)^2^+4.4964P] where P=(Fo^2^+2Fc^2^)/3'
_refine_ls_weighting_scheme calc
_refine_ls_wR_factor_gt 0.1861
_refine_ls_wR_factor_ref 0.2038
_reflns_number_gt 2251
_reflns_number_total 3349
_reflns_threshold_expression >2sigma(I)
_cod_data_source_file b706968e.txt
_cod_data_source_block 5260
_cod_depositor_comments
;
The following automatic conversions were performed:
'_symmetry_cell_setting' value 'Triclinic' changed to 'triclinic'
according to '/home/saulius/struct/CIF-dictionaries/cif_core.dic'
dictionary named 'cif_core.dic' version 2.4.1 from 2010-06-29.

Automatic conversion script
Id: cif_fix_enum 1527 2010-12-29 10:47:43Z saulius 
;
_cod_original_sg_symbol_H-M P-1
_cod_database_code 7005934

loop_
_symmetry_equiv_pos_as_xyz
'x, y, z'
'-x, -y, -z'

loop_
_atom_site_label
_atom_site_type_symbol
_atom_site_fract_x
_atom_site_fract_y
_atom_site_fract_z
_atom_site_U_iso_or_equiv
_atom_site_adp_type
_atom_site_occupancy
_atom_site_symmetry_multiplicity
_atom_site_calc_flag
_atom_site_refinement_flags
_atom_site_disorder_assembly
_atom_site_disorder_group
Pd1 Pd 0.23440(12) 0.29103(10) 0.78824(9) 0.0364(3) Uani 1 1 d . . .
Br1 Br 0.47318(17) 0.12902(15) 0.84970(14) 0.0494(5) Uani 1 1 d . . .
Br2 Br -0.0105(2) 0.45163(17) 0.73426(16) 0.0650(6) Uani 1 1 d . . .
S1 S 0.2756(6) 0.1467(5) 0.5505(3) 0.0714(15) Uani 1 1 d . . .
S2 S 0.2861(5) 0.6381(4) 1.0292(4) 0.0543(11) Uani 1 1 d . . .
N1 N 0.1635(14) 0.0224(12) 0.7130(10) 0.045(3) Uani 1 1 d . . .
N2 N 0.2804(13) 0.4580(10) 0.8770(10) 0.041(3) Uani 1 1 d . . .
C1 C 0.2102(14) 0.1407(13) 0.6911(11) 0.033(3) Uani 1 1 d . . .
C2 C 0.1710(16) -0.0682(14) 0.6209(13) 0.042(4) Uani 1 1 d . . .
C3 C 0.1300(19) -0.1986(16) 0.6241(15) 0.061(4) Uani 1 1 d . . .
H3 H 0.0910 -0.2363 0.6917 0.074 Uiso 1 1 calc R . .
C4 C 0.150(2) -0.2708(15) 0.5210(15) 0.062(5) Uani 1 1 d . . .
H4 H 0.1202 -0.3578 0.5187 0.075 Uiso 1 1 calc R . .
C5 C 0.212(2) -0.218(2) 0.4244(15) 0.068(5) Uani 1 1 d . . .
H5 H 0.2248 -0.2691 0.3566 0.081 Uiso 1 1 calc R . .
C6 C 0.256(2) -0.092(2) 0.4237(15) 0.074(5) Uani 1 1 d . . .
H6 H 0.2980 -0.0558 0.3565 0.089 Uiso 1 1 calc R . .
C7 C 0.2370(18) -0.0191(17) 0.5254(13) 0.055(4) Uani 1 1 d . . .
C8 C 0.1016(19) -0.0098(17) 0.8255(12) 0.054(4) Uani 1 1 d . . .
H8A H 0.1681 -0.1038 0.8445 0.065 Uiso 1 1 calc R . .
H8B H 0.1202 0.0607 0.8766 0.065 Uiso 1 1 calc R . .
C9 C -0.061(2) -0.0121(18) 0.8483(12) 0.056(4) Uani 1 1 d . . .
H9 H -0.1380 0.0688 0.8266 0.068 Uiso 1 1 calc R . .
C10 C -0.121(2) -0.117(2) 0.8979(15) 0.078(6) Uani 1 1 d . . .
H10A H -0.0497 -0.2002 0.9213 0.094 Uiso 1 1 calc R . .
H10B H -0.2344 -0.1068 0.9092 0.094 Uiso 1 1 calc R . .
C11 C 0.2266(16) 0.4948(13) 0.9793(12) 0.042(3) Uani 1 1 d . . .
H11 H 0.1591 0.4472 1.0246 0.051 Uiso 1 1 calc R . .
C12 C 0.3771(16) 0.5417(13) 0.8270(13) 0.043(4) Uani 1 1 d . . .
C13 C 0.4542(18) 0.5250(14) 0.7192(13) 0.052(4) Uani 1 1 d . . .
H13 H 0.4430 0.4527 0.6717 0.062 Uiso 1 1 calc R . .
C14 C 0.550(2) 0.6178(17) 0.6817(16) 0.066(5) Uani 1 1 d . . .
H14 H 0.6054 0.6079 0.6083 0.079 Uiso 1 1 calc R . .
C15 C 0.563(2) 0.7262(18) 0.7536(19) 0.075(6) Uani 1 1 d . . .
H15 H 0.6255 0.7900 0.7269 0.091 Uiso 1 1 calc R . .
C16 C 0.489(2) 0.7403(15) 0.8581(16) 0.057(4) Uani 1 1 d . . .
H16 H 0.5001 0.8128 0.9055 0.068 Uiso 1 1 calc R . .
C17 C 0.3966(16) 0.6479(13) 0.8966(13) 0.044(4) Uani 1 1 d . . .

loop_
_atom_site_aniso_label
_atom_site_aniso_U_11
_atom_site_aniso_U_22
_atom_site_aniso_U_33
_atom_site_aniso_U_23
_atom_site_aniso_U_13
_atom_site_aniso_U_12
Pd1 0.0446(6) 0.0310(6) 0.0398(7) -0.0085(5) -0.0116(5) -0.0174(4)
Br1 0.0491(9) 0.0386(8) 0.0625(11) -0.0115(7) -0.0163(8) -0.0094(6)
Br2 0.0658(12) 0.0547(10) 0.0763(13) -0.0169(9) -0.0339(10) -0.0053(8)
S1 0.106(4) 0.086(3) 0.040(2) -0.018(2) 0.009(2) -0.065(3)
S2 0.069(3) 0.034(2) 0.064(3) -0.0199(19) -0.022(2) -0.0123(17)
N1 0.056(8) 0.042(7) 0.046(8) -0.010(6) -0.011(6) -0.023(6)
N2 0.057(7) 0.023(6) 0.049(8) -0.006(5) -0.021(6) -0.014(5)
C1 0.025(7) 0.037(7) 0.040(8) -0.011(6) 0.003(6) -0.015(5)
C2 0.038(8) 0.036(8) 0.054(10) -0.025(7) -0.005(7) -0.011(6)
C3 0.076(12) 0.044(9) 0.067(12) -0.007(8) -0.010(9) -0.021(8)
C4 0.090(13) 0.031(8) 0.073(13) -0.025(8) -0.028(10) -0.017(8)
C5 0.072(12) 0.077(13) 0.050(11) -0.032(10) -0.013(9) -0.008(10)
C6 0.083(13) 0.106(15) 0.051(11) -0.022(10) -0.008(9) -0.052(11)
C7 0.052(10) 0.072(11) 0.049(10) -0.024(8) 0.004(8) -0.036(8)
C8 0.072(11) 0.066(10) 0.045(9) -0.014(8) 0.000(8) -0.058(9)
C9 0.069(11) 0.061(10) 0.035(9) -0.020(8) -0.002(8) -0.011(8)
C10 0.080(13) 0.102(15) 0.075(13) -0.001(11) -0.013(10) -0.064(12)
C11 0.052(9) 0.027(7) 0.052(10) -0.011(7) -0.023(7) -0.010(6)
C12 0.043(8) 0.022(7) 0.065(11) -0.018(7) -0.021(7) -0.005(6)
C13 0.064(10) 0.035(8) 0.061(11) -0.018(7) -0.021(8) -0.014(7)
C14 0.081(12) 0.052(10) 0.077(13) 0.007(9) -0.019(10) -0.033(9)
C15 0.080(13) 0.054(11) 0.104(17) -0.010(11) -0.021(12) -0.035(10)
C16 0.078(12) 0.029(8) 0.076(13) -0.007(8) -0.033(10) -0.023(8)
C17 0.041(8) 0.028(7) 0.066(10) -0.007(7) -0.027(7) -0.004(6)

loop_
_atom_type_symbol
_atom_type_description
_atom_type_scat_dispersion_real
_atom_type_scat_dispersion_imag
_atom_type_scat_source
C C 0.0033 0.0016 'International Tables Vol C Tables 4.2.6.8 and 6.1.1.4'
H H 0.0000 0.0000 'International Tables Vol C Tables 4.2.6.8 and 6.1.1.4'
N N 0.0061 0.0033 'International Tables Vol C Tables 4.2.6.8 and 6.1.1.4'
S S 0.1246 0.1234 'International Tables Vol C Tables 4.2.6.8 and 6.1.1.4'
Br Br -0.2901 2.4595 'International Tables Vol C Tables 4.2.6.8 and 6.1.1.4'
Pd Pd -0.9988 1.0072 'International Tables Vol C Tables 4.2.6.8 and 6.1.1.4'

loop_
_geom_angle_atom_site_label_1
_geom_angle_atom_site_label_2
_geom_angle_atom_site_label_3
_geom_angle
_geom_angle_site_symmetry_1
_geom_angle_site_symmetry_3
_geom_angle_publ_flag
C1 Pd1 N2 173.1(5) . . ?
C1 Pd1 Br2 90.5(4) . . ?
N2 Pd1 Br2 90.4(3) . . ?
C1 Pd1 Br1 90.1(4) . . ?
N2 Pd1 Br1 89.2(3) . . ?
Br2 Pd1 Br1 177.63(9) . . ?
C1 S1 C7 91.9(7) . . ?
C11 S2 C17 88.7(7) . . ?
C1 N1 C2 116.7(12) . . ?
C1 N1 C8 121.4(11) . . ?
C2 N1 C8 121.8(11) . . ?
C11 N2 C12 112.4(11) . . ?
C11 N2 Pd1 126.5(9) . . ?
C12 N2 Pd1 121.2(9) . . ?
N1 C1 S1 109.7(9) . . ?
N1 C1 Pd1 132.0(10) . . ?
S1 C1 Pd1 118.0(6) . . ?
C7 C2 C3 121.7(13) . . ?
C7 C2 N1 111.4(12) . . ?
C3 C2 N1 126.7(15) . . ?
C2 C3 C4 116.3(16) . . ?
C5 C4 C3 121.4(14) . . ?
C6 C5 C4 121.3(15) . . ?
C5 C6 C7 118.1(17) . . ?
C2 C7 C6 121.1(14) . . ?
C2 C7 S1 110.1(10) . . ?
C6 C7 S1 128.6(14) . . ?
C9 C8 N1 118.6(14) . . ?
C10 C9 C8 127.3(17) . . ?
N2 C11 S2 115.6(11) . . ?
C13 C12 N2 125.3(11) . . ?
C13 C12 C17 120.2(13) . . ?
N2 C12 C17 114.5(14) . . ?
C12 C13 C14 118.2(13) . . ?
C13 C14 C15 120.0(17) . . ?
C16 C15 C14 121.3(16) . . ?
C15 C16 C17 119.3(14) . . ?
C16 C17 C12 121.0(15) . . ?
C16 C17 S2 130.2(11) . . ?
C12 C17 S2 108.8(11) . . ?

loop_
_geom_bond_atom_site_label_1
_geom_bond_atom_site_label_2
_geom_bond_distance
_geom_bond_site_symmetry_2
_geom_bond_publ_flag
Pd1 C1 1.945(11) . ?
Pd1 N2 2.093(9) . ?
Pd1 Br2 2.419(2) . ?
Pd1 Br1 2.4221(19) . ?
S1 C1 1.712(13) . ?
S1 C7 1.752(15) . ?
S2 C11 1.731(12) . ?
S2 C17 1.756(17) . ?
N1 C1 1.314(15) . ?
N1 C2 1.406(15) . ?
N1 C8 1.444(18) . ?
N2 C11 1.278(17) . ?
N2 C12 1.374(18) . ?
C2 C7 1.34(2) . ?
C2 C3 1.387(18) . ?
C3 C4 1.40(2) . ?
C4 C5 1.36(2) . ?
C5 C6 1.36(2) . ?
C6 C7 1.39(2) . ?
C8 C9 1.386(19) . ?
C9 C10 1.34(2) . ?
C12 C13 1.37(2) . ?
C12 C17 1.390(16) . ?
C13 C14 1.39(2) . ?
C14 C15 1.40(2) . ?
C15 C16 1.32(2) . ?
C16 C17 1.37(2) . ?
